data_7120097
loop_
_publ_author_name
'Zhu, Yi-Long'
'Wang, Ai-Fang'
'Du, Jian-Yu'
'Leng, Bo-Rong'
'Tu, Shu-Jiang'
'Wang, Decai'
'Wei, Ping'
'Hao, Wen-Juan'
'Jiang, Bo'

_publ_section_title
;
 Ag-catalyzed difluorohydration of \b-alkynyl ketones for
 diastereoselective synthesis of 1,5-diconboyl compounds
;
_journal_name_full 'Chem. Commun.'
_journal_paper_doi 10.1039/C7CC02088K
_journal_year 2017
_chemical_formula_sum 'C21 H22 F2 O2'
_chemical_formula_weight 344.39
_chemical_name_systematic
; 
 ? 
;
_space_group_IT_number 86
_symmetry_cell_setting tetragonal
_symmetry_space_group_name_Hall '-P 4bc'
_symmetry_space_group_name_H-M 'P 42/n :2'
_atom_sites_solution_hydrogens geom
_atom_sites_solution_primary direct
_atom_sites_solution_secondary difmap
_audit_creation_method SHELXL-97
_audit_update_record
;
2017-03-17 deposited with the CCDC.
2017-05-05 downloaded from the CCDC.
;
_cell_angle_alpha 90.00
_cell_angle_beta 90.00
_cell_angle_gamma 90.00
_cell_formula_units_Z 8
_cell_length_a 20.8163(18)
_cell_length_b 20.8163(18)
_cell_length_c 8.5798(8)
_cell_measurement_reflns_used 1518
_cell_measurement_temperature 298(2)
_cell_measurement_theta_max 17.986
_cell_measurement_theta_min 2.568
_cell_volume 3717.8(6)
_computing_cell_refinement 'Bruker SMART'
_computing_data_collection 'Bruker SMART'
_computing_data_reduction 'Bruker SAINT'
_computing_molecular_graphics 'Bruker SHELXTL'
_computing_publication_material 'Bruker SHELXTL'
_computing_structure_refinement 'SHELXL-97 (Sheldrick, 1997)'
_computing_structure_solution 'SHELXS-97 (Sheldrick, 1990)'
_diffrn_ambient_temperature 298(2)
_diffrn_measured_fraction_theta_full 0.999
_diffrn_measured_fraction_theta_max 0.999
_diffrn_measurement_device_type 'CCD area detector'
_diffrn_measurement_method 'phi and omega scans'
_diffrn_radiation_monochromator graphite
_diffrn_radiation_source 'fine-focus sealed tube'
_diffrn_radiation_type MoK\a
_diffrn_radiation_wavelength 0.71073
_diffrn_reflns_av_R_equivalents 0.0950
_diffrn_reflns_av_sigmaI/netI 0.0776
_diffrn_reflns_limit_h_max 24
_diffrn_reflns_limit_h_min -21
_diffrn_reflns_limit_k_max 24
_diffrn_reflns_limit_k_min -23
_diffrn_reflns_limit_l_max 10
_diffrn_reflns_limit_l_min -10
_diffrn_reflns_number 18253
_diffrn_reflns_theta_full 25.02
_diffrn_reflns_theta_max 25.02
_diffrn_reflns_theta_min 2.57
_exptl_absorpt_coefficient_mu 0.091
_exptl_absorpt_correction_T_max 0.9811
_exptl_absorpt_correction_T_min 0.9680
_exptl_absorpt_correction_type multi-scan
_exptl_absorpt_process_details sadabs
_exptl_crystal_colour white
_exptl_crystal_density_diffrn 1.231
_exptl_crystal_density_method 'not measured'
_exptl_crystal_description block
_exptl_crystal_F_000 1456
_exptl_crystal_size_max 0.36
_exptl_crystal_size_mid 0.23
_exptl_crystal_size_min 0.21
_refine_diff_density_max 0.100
_refine_diff_density_min -0.114
_refine_diff_density_rms 0.027
_refine_ls_extinction_method none
_refine_ls_goodness_of_fit_ref 1.036
_refine_ls_hydrogen_treatment mixed
_refine_ls_matrix_type full
_refine_ls_number_parameters 226
_refine_ls_number_reflns 3283
_refine_ls_number_restraints 0
_refine_ls_restrained_S_all 1.036
_refine_ls_R_factor_all 0.1647
_refine_ls_R_factor_gt 0.0561
_refine_ls_shift/su_max 0.000
_refine_ls_shift/su_mean 0.000
_refine_ls_structure_factor_coef Fsqd
_refine_ls_weighting_details 'calc w=1/[\s^2^(Fo^2^)+(0.0791P)^2^+0.0000P] where P=(Fo^2^+2Fc^2^)/3'
_refine_ls_weighting_scheme calc
_refine_ls_wR_factor_gt 0.1822
_refine_ls_wR_factor_ref 0.2068
_reflns_number_gt 1201
_reflns_number_total 3283
_reflns_threshold_expression >2sigma(I)
_cod_data_source_file c7cc02088k2.cif
_cod_data_source_block 160908c
_cod_depositor_comments
;
The following automatic conversions were performed:

'_symmetry_cell_setting' value 'Tetragonal' changed to 'tetragonal'
according to
/home/data/users/saulius/crontab/automatic-downloads/rss-feeds/RSC/lib/dictionaries/cif_core.dic
dictionary named 'cif_core.dic' version 2.4.2 from 2011-04-26.

Automatic conversion script
Id: cif_fix_values 4973 2017-02-22 13:04:09Z antanas 
;
_cod_original_sg_symbol_H-M P4(2)/n
_cod_database_code 7120097

loop_
_symmetry_equiv_pos_as_xyz
'x, y, z'
'-x+1/2, -y+1/2, z'
'-y, x+1/2, z+1/2'
'y+1/2, -x, z+1/2'
'-x, -y, -z'
'x-1/2, y-1/2, -z'
'y, -x-1/2, -z-1/2'
'-y-1/2, x, -z-1/2'

loop_
_atom_site_label
_atom_site_type_symbol
_atom_site_fract_x
_atom_site_fract_y
_atom_site_fract_z
_atom_site_U_iso_or_equiv
_atom_site_adp_type
_atom_site_occupancy
_atom_site_symmetry_multiplicity
_atom_site_calc_flag
_atom_site_refinement_flags
F1 F 0.48426(11) 0.15668(12) 1.0892(3) 0.0987(8) Uani 1 1 d .
F2 F 0.38780(14) -0.09447(13) 0.7106(3) 0.1264(10) Uani 1 1 d .
O1 O 0.43707(15) 0.04943(15) 0.9949(4) 0.0971(10) Uani 1 1 d .
O2 O 0.30172(16) 0.01153(18) 0.8458(4) 0.1269(13) Uani 1 1 d .
C1 C 0.43803(19) 0.0752(2) 0.7275(5) 0.0762(12) Uani 1 1 d .
C2 C 0.41723(18) 0.0148(2) 0.6763(6) 0.0770(12) Uani 1 1 d .
C3 C 0.4132(2) 0.0024(2) 0.5194(7) 0.0918(14) Uani 1 1 d .
H3 H 0.3983 -0.0373 0.4855 0.110 Uiso 1 1 calc R
C4 C 0.4308(2) 0.0481(3) 0.4117(6) 0.0991(16) Uani 1 1 d .
H4 H 0.4276 0.0391 0.3058 0.119 Uiso 1 1 calc R
C5 C 0.4530(2) 0.1063(3) 0.4596(6) 0.0996(15) Uani 1 1 d .
H5 H 0.4660 0.1368 0.3869 0.120 Uiso 1 1 calc R
C6 C 0.4561(2) 0.1197(2) 0.6155(6) 0.0878(13) Uani 1 1 d .
H6 H 0.4707 0.1598 0.6474 0.105 Uiso 1 1 calc R
C7 C 0.44161(18) 0.0905(2) 0.8961(5) 0.0753(12) Uani 1 1 d .
C8 C 0.4492(2) 0.1596(2) 0.9504(5) 0.0763(12) Uani 1 1 d .
H8 H 0.4739 0.1836 0.8725 0.092 Uiso 1 1 calc R
C9 C 0.3862(2) 0.1950(2) 0.9831(5) 0.0788(12) Uani 1 1 d .
C10 C 0.3478(2) 0.1976(2) 0.8333(6) 0.1155(17) Uani 1 1 d .
H10A H 0.3366 0.1548 0.8017 0.173 Uiso 1 1 calc R
H10B H 0.3730 0.2176 0.7532 0.173 Uiso 1 1 calc R
H10C H 0.3093 0.2221 0.8500 0.173 Uiso 1 1 calc R
C11 C 0.3475(2) 0.1615(2) 1.1085(6) 0.1212(18) Uani 1 1 d .
H11A H 0.3082 0.1845 1.1257 0.182 Uiso 1 1 calc R
H11B H 0.3719 0.1603 1.2034 0.182 Uiso 1 1 calc R
H11C H 0.3379 0.1184 1.0759 0.182 Uiso 1 1 calc R
C12 C 0.4016(2) 0.2632(2) 1.0328(6) 0.1175(18) Uani 1 1 d .
H12A H 0.3625 0.2874 1.0420 0.176 Uiso 1 1 calc R
H12B H 0.4289 0.2830 0.9562 0.176 Uiso 1 1 calc R
H12C H 0.4233 0.2625 1.1316 0.176 Uiso 1 1 calc R
C13 C 0.4018(2) -0.0378(2) 0.7916(5) 0.0863(13) Uani 1 1 d .
H13 H 0.4388 -0.0449 0.8602 0.104 Uiso 1 1 calc R
C14 C 0.3413(2) -0.0263(2) 0.8907(6) 0.0910(14) Uani 1 1 d .
C15 C 0.3333(2) -0.0647(2) 1.0325(6) 0.0852(13) Uani 1 1 d .
C16 C 0.3743(2) -0.1117(3) 1.0780(7) 0.1119(17) Uani 1 1 d .
H16 H 0.4104 -0.1203 1.0176 0.134 Uiso 1 1 calc R
C17 C 0.3641(3) -0.1468(3) 1.2104(8) 0.1231(19) Uani 1 1 d .
H17 H 0.3935 -0.1785 1.2374 0.148 Uiso 1 1 calc R
C18 C 0.3122(3) -0.1368(3) 1.3040(7) 0.1086(16) Uani 1 1 d .
C19 C 0.2716(3) -0.0887(3) 1.2600(8) 0.134(2) Uani 1 1 d .
H19 H 0.2361 -0.0799 1.3221 0.160 Uiso 1 1 calc R
C20 C 0.2810(3) -0.0529(3) 1.1287(8) 0.1197(18) Uani 1 1 d .
H20 H 0.2522 -0.0204 1.1035 0.144 Uiso 1 1 calc R
C21 C 0.3007(3) -0.1751(3) 1.4524(7) 0.159(3) Uani 1 1 d .
H21A H 0.3031 -0.2202 1.4295 0.239 Uiso 1 1 calc R
H21B H 0.2589 -0.1652 1.4930 0.239 Uiso 1 1 calc R
H21C H 0.3328 -0.1642 1.5282 0.239 Uiso 1 1 calc R

loop_
_atom_site_aniso_label
_atom_site_aniso_U_11
_atom_site_aniso_U_22
_atom_site_aniso_U_33
_atom_site_aniso_U_23
_atom_site_aniso_U_13
_atom_site_aniso_U_12
F1 0.0873(18) 0.127(2) 0.0819(17) -0.0150(14) -0.0112(14) 0.0040(14)
F2 0.159(3) 0.090(2) 0.130(2) -0.0234(18) 0.003(2) -0.0018(16)
O1 0.129(3) 0.087(2) 0.076(2) 0.0051(18) -0.0006(19) 0.0117(18)
O2 0.090(2) 0.137(3) 0.153(3) 0.041(2) 0.006(2) 0.032(2)
C1 0.081(3) 0.082(3) 0.066(3) -0.001(3) 0.001(2) 0.014(2)
C2 0.077(3) 0.080(4) 0.074(4) -0.003(3) 0.001(2) 0.017(2)
C3 0.093(4) 0.106(4) 0.076(4) -0.016(3) -0.007(3) 0.025(3)
C4 0.104(4) 0.131(5) 0.062(3) -0.010(4) -0.001(3) 0.033(3)
C5 0.110(4) 0.118(5) 0.072(4) 0.001(3) 0.006(3) 0.014(3)
C6 0.101(4) 0.093(4) 0.069(3) 0.001(3) 0.002(3) 0.007(3)
C7 0.074(3) 0.084(4) 0.068(3) 0.005(3) 0.002(2) 0.009(2)
C8 0.082(3) 0.090(4) 0.057(3) -0.002(2) -0.006(2) -0.003(2)
C9 0.083(3) 0.071(3) 0.083(3) -0.003(2) 0.005(3) 0.006(2)
C10 0.118(4) 0.101(4) 0.128(4) -0.012(3) -0.035(3) 0.034(3)
C11 0.095(4) 0.119(4) 0.150(5) 0.032(4) 0.044(3) 0.021(3)
C12 0.140(5) 0.084(4) 0.129(4) -0.029(3) 0.013(3) -0.007(3)
C13 0.091(3) 0.077(3) 0.092(3) -0.022(3) -0.005(3) 0.010(2)
C14 0.083(4) 0.082(4) 0.108(4) 0.006(3) -0.004(3) 0.011(3)
C15 0.073(4) 0.072(3) 0.111(4) -0.003(3) -0.004(3) 0.000(3)
C16 0.091(4) 0.108(4) 0.137(5) 0.031(4) 0.021(3) 0.015(3)
C17 0.102(4) 0.115(5) 0.152(5) 0.033(4) 0.013(4) 0.010(3)
C18 0.110(5) 0.093(4) 0.122(5) 0.002(4) 0.000(4) -0.028(3)
C19 0.124(5) 0.124(5) 0.153(6) 0.011(4) 0.050(4) 0.004(4)
C20 0.098(4) 0.120(5) 0.141(5) 0.008(4) 0.028(4) 0.018(3)
C21 0.193(7) 0.146(5) 0.139(5) 0.034(4) 0.012(5) -0.054(4)

loop_
_atom_type_symbol
_atom_type_description
_atom_type_scat_dispersion_real
_atom_type_scat_dispersion_imag
_atom_type_scat_source
C C 0.0033 0.0016 'International Tables Vol C Tables 4.2.6.8 and 6.1.1.4'
H H 0.0000 0.0000 'International Tables Vol C Tables 4.2.6.8 and 6.1.1.4'
O O 0.0106 0.0060 'International Tables Vol C Tables 4.2.6.8 and 6.1.1.4'
F F 0.0171 0.0103 'International Tables Vol C Tables 4.2.6.8 and 6.1.1.4'

loop_
_geom_angle_atom_site_label_1
_geom_angle_atom_site_label_2
_geom_angle_atom_site_label_3
_geom_angle
C6 C1 C2 117.8(4)
C6 C1 C7 121.2(4)
C2 C1 C7 121.0(4)
C3 C2 C1 119.7(4)
C3 C2 C13 119.5(5)
C1 C2 C13 120.8(4)
C2 C3 C4 120.8(5)
C2 C3 H3 119.6
C4 C3 H3 119.6
C5 C4 C3 120.3(5)
C5 C4 H4 119.9
C3 C4 H4 119.9
C4 C5 C6 119.5(5)
C4 C5 H5 120.3
C6 C5 H5 120.3
C5 C6 C1 121.9(5)
C5 C6 H6 119.0
C1 C6 H6 119.0
O1 C7 C1 121.8(4)
O1 C7 C8 117.6(4)
C1 C7 C8 120.6(4)
F1 C8 C7 105.9(3)
F1 C8 C9 108.2(3)
C7 C8 C9 115.0(3)
F1 C8 H8 109.2
C7 C8 H8 109.2
C9 C8 H8 109.2
C11 C9 C10 109.8(4)
C11 C9 C12 110.1(4)
C10 C9 C12 108.4(4)
C11 C9 C8 111.4(3)
C10 C9 C8 108.3(3)
C12 C9 C8 108.7(4)
C9 C10 H10A 109.5
C9 C10 H10B 109.5
H10A C10 H10B 109.5
C9 C10 H10C 109.5
H10A C10 H10C 109.5
H10B C10 H10C 109.5
C9 C11 H11A 109.5
C9 C11 H11B 109.5
H11A C11 H11B 109.5
C9 C11 H11C 109.5
H11A C11 H11C 109.5
H11B C11 H11C 109.5
C9 C12 H12A 109.5
C9 C12 H12B 109.5
H12A C12 H12B 109.5
C9 C12 H12C 109.5
H12A C12 H12C 109.5
H12B C12 H12C 109.5
F2 C13 C2 109.3(4)
F2 C13 C14 103.6(3)
C2 C13 C14 115.1(4)
F2 C13 H13 109.6
C2 C13 H13 109.6
C14 C13 H13 109.6
O2 C14 C15 122.9(5)
O2 C14 C13 119.0(5)
C15 C14 C13 117.9(4)
C16 C15 C20 116.8(5)
C16 C15 C14 124.0(5)
C20 C15 C14 119.2(5)
C15 C16 C17 121.7(5)
C15 C16 H16 119.1
C17 C16 H16 119.1
C18 C17 C16 122.2(5)
C18 C17 H17 118.9
C16 C17 H17 118.9
C17 C18 C19 116.1(6)
C17 C18 C21 122.6(6)
C19 C18 C21 121.3(7)
C18 C19 C20 122.7(6)
C18 C19 H19 118.6
C20 C19 H19 118.6
C19 C20 C15 120.5(5)
C19 C20 H20 119.8
C15 C20 H20 119.8
C18 C21 H21A 109.5
C18 C21 H21B 109.5
H21A C21 H21B 109.5
C18 C21 H21C 109.5
H21A C21 H21C 109.5
H21B C21 H21C 109.5

loop_
_geom_bond_atom_site_label_1
_geom_bond_atom_site_label_2
_geom_bond_distance
F1 C8 1.399(4)
F2 C13 1.400(4)
O1 C7 1.209(4)
O2 C14 1.204(5)
C1 C6 1.386(5)
C1 C2 1.399(5)
C1 C7 1.484(6)
C2 C3 1.374(6)
C2 C13 1.511(6)
C3 C4 1.375(6)
C3 H3 0.9300
C4 C5 1.360(6)
C4 H4 0.9300
C5 C6 1.368(6)
C5 H5 0.9300
C6 H6 0.9300
C7 C8 1.519(5)
C8 C9 1.530(5)
C8 H8 0.9800
C9 C11 1.514(6)
C9 C10 1.515(5)
C9 C12 1.518(5)
C10 H10A 0.9600
C10 H10B 0.9600
C10 H10C 0.9600
C11 H11A 0.9600
C11 H11B 0.9600
C11 H11C 0.9600
C12 H12A 0.9600
C12 H12B 0.9600
C12 H12C 0.9600
C13 C14 1.536(6)
C13 H13 0.9800
C14 C15 1.465(6)
C15 C16 1.357(6)
C15 C20 1.386(6)
C16 C17 1.367(6)
C16 H16 0.9300
C17 C18 1.362(7)
C17 H17 0.9300
C18 C19 1.363(7)
C18 C21 1.521(7)
C19 C20 1.365(7)
C19 H19 0.9300
C20 H20 0.9300
C21 H21A 0.9600
C21 H21B 0.9600
C21 H21C 0.9600

loop_
_geom_torsion_atom_site_label_1
_geom_torsion_atom_site_label_2
_geom_torsion_atom_site_label_3
_geom_torsion_atom_site_label_4
_geom_torsion
C6 C1 C2 C3 -2.3(6)
C7 C1 C2 C3 178.7(4)
C6 C1 C2 C13 175.2(4)
C7 C1 C2 C13 -3.9(6)
C1 C2 C3 C4 1.6(6)
C13 C2 C3 C4 -175.9(4)
C2 C3 C4 C5 0.4(7)
C3 C4 C5 C6 -1.6(7)
C4 C5 C6 C1 0.9(7)
C2 C1 C6 C5 1.0(6)
C7 C1 C6 C5 -179.9(4)
C6 C1 C7 O1 -166.8(4)
C2 C1 C7 O1 12.3(6)
C6 C1 C7 C8 15.1(6)
C2 C1 C7 C8 -165.8(4)
O1 C7 C8 F1 33.0(5)
C1 C7 C8 F1 -148.8(3)
O1 C7 C8 C9 -86.4(5)
C1 C7 C8 C9 91.8(4)
F1 C8 C9 C11 -58.5(5)
C7 C8 C9 C11 59.6(5)
F1 C8 C9 C10 -179.5(3)
C7 C8 C9 C10 -61.3(5)
F1 C8 C9 C12 62.9(4)
C7 C8 C9 C12 -178.9(4)
C3 C2 C13 F2 2.7(5)
C1 C2 C13 F2 -174.7(3)
C3 C2 C13 C14 -113.3(4)
C1 C2 C13 C14 69.2(5)
F2 C13 C14 O2 -99.2(5)
C2 C13 C14 O2 20.0(6)
F2 C13 C14 C15 77.9(5)
C2 C13 C14 C15 -162.9(4)
O2 C14 C15 C16 173.8(5)
C13 C14 C15 C16 -3.1(7)
O2 C14 C15 C20 -6.6(7)
C13 C14 C15 C20 176.5(4)
C20 C15 C16 C17 1.4(7)
C14 C15 C16 C17 -179.0(5)
C15 C16 C17 C18 0.1(9)
C16 C17 C18 C19 -1.4(8)
C16 C17 C18 C21 -179.4(5)
C17 C18 C19 C20 1.2(9)
C21 C18 C19 C20 179.2(5)
C18 C19 C20 C15 0.3(9)
C16 C15 C20 C19 -1.6(7)
C14 C15 C20 C19 178.8(5)
